data_7232874
loop_
_publ_author_name
'Mancinelli, Michele'
'Franzini, Roberta'
'Renzetti, Andrea'
'Marotta, Emanuela'
'Villani, Claudio'
'Mazzanti, Andrea'

_publ_section_title
;
 Determination of the absolute configuration of conformationally flexible
 molecules by simulation of chiro-optical spectra: a case study
;
_journal_issue 32
_journal_name_full 'RSC Advances'
_journal_page_first 18165
_journal_paper_doi 10.1039/C9RA03526E
_journal_volume 9
_journal_year 2019
_chemical_absolute_configuration ad
_chemical_formula_sum 'C17 H20 Cl N O3'
_chemical_formula_weight 321.79
_chemical_name_common 'compound 1a'
_space_group_crystal_system orthorhombic
_space_group_IT_number 19
_space_group_name_Hall 'P 2ac 2ab'
_space_group_name_H-M_alt 'P 21 21 21'
_symmetry_space_group_name_Hall 'P 2ac 2ab'
_symmetry_space_group_name_H-M 'P 21 21 21'
_atom_sites_solution_hydrogens mixed
_audit_creation_date 02/15/2018
_audit_creation_method SHELXL-2014/7
_audit_update_record
;
2019-05-30 deposited with the CCDC.    2019-06-03 downloaded from the CCDC.
;
_cell_angle_alpha 90
_cell_angle_beta 90
_cell_angle_gamma 90
_cell_formula_units_Z 4
_cell_length_a 10.0517(8)
_cell_length_b 11.1214(9)
_cell_length_c 15.3258(14)
_cell_measurement_reflns_used 510
_cell_measurement_temperature 296(2)
_cell_measurement_theta_max 25.00
_cell_measurement_theta_min 2.25
_cell_volume 1713.3(2)
_computing_structure_refinement 'SHELXL-2014/7 (Sheldrick, 2014)'
_diffrn_ambient_temperature 296(2)
_diffrn_measured_fraction_theta_full 0.978
_diffrn_measured_fraction_theta_max 0.979
_diffrn_measurement_device_type CCD
_diffrn_measurement_method 'phi and omega scans'
_diffrn_radiation_type MoK\a
_diffrn_radiation_wavelength 0.71073
_diffrn_reflns_av_R_equivalents 0.0170
_diffrn_reflns_av_unetI/netI 0.0279
_diffrn_reflns_Laue_measured_fraction_full 0.978
_diffrn_reflns_Laue_measured_fraction_max 0.979
_diffrn_reflns_limit_h_max 12
_diffrn_reflns_limit_h_min -10
_diffrn_reflns_limit_k_max 13
_diffrn_reflns_limit_k_min -13
_diffrn_reflns_limit_l_max 8
_diffrn_reflns_limit_l_min -18
_diffrn_reflns_number 5581
_diffrn_reflns_point_group_measured_fraction_full 0.948
_diffrn_reflns_point_group_measured_fraction_max 0.943
_diffrn_reflns_theta_full 25.000
_diffrn_reflns_theta_max 25.999
_diffrn_reflns_theta_min 2.263
_exptl_absorpt_coefficient_mu 0.234
_exptl_absorpt_correction_type empirical
_exptl_absorpt_process_details 'bruker SADABS'
_exptl_crystal_colour colorless
_exptl_crystal_density_diffrn 1.248
_exptl_crystal_description brick
_exptl_crystal_F_000 680
_exptl_crystal_size_max 0.400
_exptl_crystal_size_mid 0.400
_exptl_crystal_size_min 0.250
_exptl_transmission_factor_max 0.943
_exptl_transmission_factor_min 0.911
_refine_diff_density_max 0.167
_refine_diff_density_min -0.191
_refine_diff_density_rms 0.027
_refine_ls_abs_structure_details
;
 Flack x determined using 1122 quotients [(I+)-(I-)]/[(I+)+(I-)]
 (Parsons, Flack and Wagner, Acta Cryst. B69 (2013) 249-259).
;
_refine_ls_abs_structure_Flack 0.03(2)
_refine_ls_extinction_coef 0.067(9)
_refine_ls_extinction_expression Fc^*^=kFc[1+0.001xFc^2^\l^3^/sin(2\q)]^-1/4^
_refine_ls_extinction_method 'SHELXL-2014/7 (Sheldrick 2014'
_refine_ls_goodness_of_fit_ref 1.036
_refine_ls_hydrogen_treatment mixed
_refine_ls_matrix_type full
_refine_ls_number_parameters 208
_refine_ls_number_reflns 3184
_refine_ls_number_restraints 0
_refine_ls_restrained_S_all 1.036
_refine_ls_R_factor_all 0.0364
_refine_ls_R_factor_gt 0.0332
_refine_ls_shift/su_max 0.000
_refine_ls_shift/su_mean 0.000
_refine_ls_structure_factor_coef Fsqd
_refine_ls_weighting_details 'w=1/[\s^2^(Fo^2^)+(0.0397P)^2^+0.2876P] where P=(Fo^2^+2Fc^2^)/3'
_refine_ls_weighting_scheme calc
_refine_ls_wR_factor_gt 0.0820
_refine_ls_wR_factor_ref 0.0839
_reflns_Friedel_coverage 0.678
_reflns_Friedel_fraction_full 0.908
_reflns_Friedel_fraction_max 0.894
_reflns_number_gt 2977
_reflns_number_total 3184
_reflns_threshold_expression 'I > 2\s(I)'
_cod_data_source_file c9ra03526e2.cif
_cod_data_source_block villani-major-1_a
_cod_database_code 7232874
_shelx_shelxl_version_number 2014/7
_shelx_space_group_comment
;
The symmetry employed for this shelxl refinement is uniquely defined
by the following loop, which should always be used as a source of
symmetry information in preference to the above space-group names.
They are only intended as comments.
;
_shelx_estimated_absorpt_t_min 0.912
_shelx_estimated_absorpt_t_max 0.944

loop_
_space_group_symop_operation_xyz
'x, y, z'
'-x+1/2, -y, z+1/2'
'-x, y+1/2, -z+1/2'
'x+1/2, -y+1/2, -z'

loop_
_atom_site_label
_atom_site_type_symbol
_atom_site_fract_x
_atom_site_fract_y
_atom_site_fract_z
_atom_site_U_iso_or_equiv
_atom_site_adp_type
_atom_site_occupancy
_atom_site_site_symmetry_order
_atom_site_calc_flag
_atom_site_refinement_flags_posn
_atom_site_refinement_flags_adp
Cl01 Cl -0.17013(7) 0.65765(7) 0.54100(5) 0.0673(3) Uani 1 1 d . .
O1 O 0.72731(17) 0.40851(19) 0.26475(13) 0.0586(5) Uani 1 1 d . .
O2 O 0.6217(2) 0.57758(19) 0.23033(16) 0.0715(6) Uani 1 1 d . .
N1 N 0.1257(2) 0.31808(19) 0.41484(14) 0.0472(5) Uani 1 1 d . .
O3 O 0.5419(2) 0.3181(2) 0.43352(14) 0.0777(7) Uani 1 1 d . .
C3 C 0.1250(2) 0.63079(19) 0.36867(14) 0.0381(5) Uani 1 1 d . .
H3 H 0.1732 0.6827 0.3331 0.046 Uiso 1 1 calc R U
C1 C 0.2558(2) 0.43484(19) 0.33085(13) 0.0350(5) Uani 1 1 d . .
C9 C 0.3682(2) 0.47821(19) 0.27364(13) 0.0349(5) Uani 1 1 d . .
H9 H 0.3802 0.5638 0.2868 0.042 Uiso 1 1 calc R U
C7 C 0.0776(2) 0.4322(2) 0.42395(14) 0.0376(5) Uani 1 1 d . .
C2 C 0.1557(2) 0.50763(19) 0.37098(12) 0.0325(4) Uani 1 1 d . .
C4 C 0.0231(2) 0.6738(2) 0.41944(15) 0.0448(5) Uani 1 1 d . .
H4 H 0.0021 0.7552 0.4184 0.054 Uiso 1 1 calc R U
C6 C -0.0261(2) 0.4747(2) 0.47586(15) 0.0431(5) Uani 1 1 d . .
H6 H -0.0769 0.4237 0.5106 0.052 Uiso 1 1 calc R U
C8 C 0.2340(2) 0.3208(2) 0.36017(15) 0.0445(5) Uani 1 1 d . .
H8 H 0.2852 0.2543 0.3453 0.053 Uiso 1 1 calc R U
C10 C 0.4997(2) 0.4157(2) 0.29862(14) 0.0386(5) Uani 1 1 d . .
H10 H 0.4971 0.3329 0.2768 0.046 Uiso 1 1 calc R U
C5 C -0.0488(2) 0.5957(2) 0.47261(16) 0.0439(6) Uani 1 1 d . .
C11 C 0.6201(2) 0.4781(2) 0.25944(15) 0.0436(5) Uani 1 1 d . .
C12 C 0.5217(2) 0.4120(2) 0.39720(16) 0.0476(6) Uani 1 1 d . .
C15 C 0.3387(3) 0.4701(3) 0.17431(15) 0.0492(6) Uani 1 1 d . .
H15 H 0.4205 0.4932 0.1438 0.059 Uiso 1 1 calc R U
C13 C 0.5180(4) 0.5285(3) 0.44583(18) 0.0703(9) Uani 1 1 d . .
H13A H 0.4295 0.5608 0.4440 0.105 Uiso 1 1 calc R U
H13B H 0.5785 0.5844 0.4193 0.105 Uiso 1 1 calc R U
H13C H 0.5435 0.5152 0.5054 0.105 Uiso 1 1 calc R U
C16 C 0.2322(3) 0.5604(4) 0.14832(19) 0.0768(10) Uani 1 1 d . .
H16A H 0.2223 0.5604 0.0860 0.115 Uiso 1 1 calc R U
H16B H 0.2579 0.6392 0.1676 0.115 Uiso 1 1 calc R U
H16C H 0.1492 0.5386 0.1750 0.115 Uiso 1 1 calc R U
C17 C 0.3042(4) 0.3449(3) 0.1448(2) 0.0820(10) Uani 1 1 d . .
H17A H 0.2210 0.3212 0.1703 0.123 Uiso 1 1 calc R U
H17B H 0.3728 0.2903 0.1630 0.123 Uiso 1 1 calc R U
H17C H 0.2968 0.3434 0.0824 0.123 Uiso 1 1 calc R U
C14 C 0.8516(3) 0.4608(4) 0.2370(2) 0.0778(10) Uani 1 1 d . .
H14A H 0.8476 0.4783 0.1758 0.117 Uiso 1 1 calc R U
H14B H 0.9227 0.4051 0.2480 0.117 Uiso 1 1 calc R U
H14C H 0.8674 0.5337 0.2689 0.117 Uiso 1 1 calc R U
H1N H 0.103(3) 0.260(2) 0.4463(18) 0.047(7) Uiso 1 1 d . .

loop_
_atom_site_aniso_label
_atom_site_aniso_U_11
_atom_site_aniso_U_22
_atom_site_aniso_U_33
_atom_site_aniso_U_23
_atom_site_aniso_U_13
_atom_site_aniso_U_12
Cl01 0.0552(4) 0.0829(5) 0.0638(4) -0.0080(4) 0.0184(3) 0.0190(4)
O1 0.0349(9) 0.0762(13) 0.0646(11) 0.0027(10) 0.0026(8) 0.0006(9)
O2 0.0570(11) 0.0573(12) 0.1001(16) 0.0220(11) 0.0146(12) -0.0111(10)
N1 0.0579(12) 0.0361(10) 0.0477(11) 0.0080(9) 0.0163(10) -0.0042(10)
O3 0.0917(16) 0.0730(14) 0.0684(13) 0.0329(11) -0.0105(11) 0.0114(12)
C3 0.0400(11) 0.0360(11) 0.0384(11) 0.0010(9) -0.0020(10) -0.0028(9)
C1 0.0379(11) 0.0365(11) 0.0305(10) 0.0011(8) 0.0030(9) -0.0024(9)
C9 0.0368(11) 0.0353(10) 0.0327(10) 0.0018(8) 0.0014(9) -0.0024(9)
C7 0.0404(11) 0.0401(12) 0.0322(10) 0.0026(9) -0.0004(9) -0.0017(10)
C2 0.0322(10) 0.0380(11) 0.0273(9) -0.0004(8) -0.0027(8) -0.0020(9)
C4 0.0460(12) 0.0417(12) 0.0469(12) -0.0038(11) -0.0036(10) 0.0066(11)
C6 0.0398(11) 0.0544(13) 0.0352(11) 0.0038(10) 0.0055(9) -0.0038(11)
C8 0.0512(13) 0.0346(11) 0.0477(13) 0.0029(10) 0.0120(11) 0.0017(10)
C10 0.0399(12) 0.0335(11) 0.0424(12) 0.0007(9) 0.0027(9) -0.0010(10)
C5 0.0339(11) 0.0593(15) 0.0386(12) -0.0071(11) 0.0031(10) 0.0074(10)
C11 0.0398(12) 0.0494(13) 0.0417(12) -0.0010(11) 0.0002(10) -0.0045(11)
C12 0.0403(12) 0.0559(14) 0.0466(13) 0.0137(11) -0.0032(10) -0.0011(11)
C15 0.0451(13) 0.0712(16) 0.0315(11) 0.0033(11) 0.0028(10) -0.0067(13)
C13 0.090(2) 0.079(2) 0.0422(14) -0.0040(13) -0.0113(15) -0.0165(18)
C16 0.0707(19) 0.114(3) 0.0458(15) 0.0192(17) -0.0098(15) 0.010(2)
C17 0.102(3) 0.096(2) 0.0477(15) -0.0247(17) -0.0050(16) -0.019(2)
C14 0.0367(14) 0.118(3) 0.079(2) -0.011(2) 0.0054(14) -0.0107(16)

loop_
_atom_type_symbol
_atom_type_description
_atom_type_scat_dispersion_real
_atom_type_scat_dispersion_imag
_atom_type_scat_source
C C 0.0033 0.0016 'International Tables Vol C Tables 4.2.6.8 and 6.1.1.4'
H H 0.0000 0.0000 'International Tables Vol C Tables 4.2.6.8 and 6.1.1.4'
N N 0.0061 0.0033 'International Tables Vol C Tables 4.2.6.8 and 6.1.1.4'
O O 0.0106 0.0060 'International Tables Vol C Tables 4.2.6.8 and 6.1.1.4'
Cl Cl 0.1484 0.1585 'International Tables Vol C Tables 4.2.6.8 and 6.1.1.4'

loop_
_geom_angle_atom_site_label_1
_geom_angle_atom_site_label_2
_geom_angle_atom_site_label_3
_geom_angle
C11 O1 C14 116.7(2)
C7 N1 C8 108.8(2)
C7 N1 H1N 124.4(18)
C8 N1 H1N 125.6(18)
C4 C3 C2 119.3(2)
C4 C3 H3 120.3
C2 C3 H3 120.3
C8 C1 C2 105.74(18)
C8 C1 C9 127.5(2)
C2 C1 C9 126.56(18)
C1 C9 C10 110.69(17)
C1 C9 C15 114.06(18)
C10 C9 C15 112.38(18)
C1 C9 H9 106.4
C10 C9 H9 106.4
C15 C9 H9 106.4
N1 C7 C6 129.6(2)
N1 C7 C2 107.3(2)
C6 C7 C2 123.0(2)
C3 C2 C7 118.3(2)
C3 C2 C1 134.1(2)
C7 C2 C1 107.65(19)
C3 C4 C5 120.1(2)
C3 C4 H4 119.9
C5 C4 H4 119.9
C5 C6 C7 116.0(2)
C5 C6 H6 122.0
C7 C6 H6 122.0
C1 C8 N1 110.4(2)
C1 C8 H8 124.8
N1 C8 H8 124.8
C11 C10 C12 106.74(19)
C11 C10 C9 112.22(18)
C12 C10 C9 112.44(19)
C11 C10 H10 108.4
C12 C10 H10 108.4
C9 C10 H10 108.4
C6 C5 C4 123.3(2)
C6 C5 Cl01 118.85(19)
C4 C5 Cl01 117.81(19)
O2 C11 O1 123.5(2)
O2 C11 C10 125.7(2)
O1 C11 C10 110.8(2)
O3 C12 C13 121.8(2)
O3 C12 C10 120.4(3)
C13 C12 C10 117.8(2)
C17 C15 C16 111.7(3)
C17 C15 C9 113.1(2)
C16 C15 C9 110.6(2)
C17 C15 H15 107.0
C16 C15 H15 107.0
C9 C15 H15 107.0
C12 C13 H13A 109.5
C12 C13 H13B 109.5
H13A C13 H13B 109.5
C12 C13 H13C 109.5
H13A C13 H13C 109.5
H13B C13 H13C 109.5
C15 C16 H16A 109.5
C15 C16 H16B 109.5
H16A C16 H16B 109.5
C15 C16 H16C 109.5
H16A C16 H16C 109.5
H16B C16 H16C 109.5
C15 C17 H17A 109.5
C15 C17 H17B 109.5
H17A C17 H17B 109.5
C15 C17 H17C 109.5
H17A C17 H17C 109.5
H17B C17 H17C 109.5
O1 C14 H14A 109.5
O1 C14 H14B 109.5
H14A C14 H14B 109.5
O1 C14 H14C 109.5
H14A C14 H14C 109.5
H14B C14 H14C 109.5

loop_
_geom_bond_atom_site_label_1
_geom_bond_atom_site_label_2
_geom_bond_distance
Cl01 C5 1.750(2)
O1 C11 1.330(3)
O1 C14 1.442(3)
O2 C11 1.193(3)
N1 C7 1.365(3)
N1 C8 1.374(3)
N1 H1N 0.84(3)
O3 C12 1.200(3)
C3 C4 1.372(3)
C3 C2 1.405(3)
C3 H3 0.9300
C1 C8 1.363(3)
C1 C2 1.431(3)
C1 C9 1.509(3)
C9 C10 1.542(3)
C9 C15 1.554(3)
C9 H9 0.9800
C7 C6 1.394(3)
C7 C2 1.406(3)
C4 C5 1.393(4)
C4 H4 0.9300
C6 C5 1.366(4)
C6 H6 0.9300
C8 H8 0.9300
C10 C11 1.518(3)
C10 C12 1.527(3)
C10 H10 0.9800
C12 C13 1.496(4)
C15 C17 1.504(4)
C15 C16 1.521(4)
C15 H15 0.9800
C13 H13A 0.9600
C13 H13B 0.9600
C13 H13C 0.9600
C16 H16A 0.9600
C16 H16B 0.9600
C16 H16C 0.9600
C17 H17A 0.9600
C17 H17B 0.9600
C17 H17C 0.9600
C14 H14A 0.9600
C14 H14B 0.9600
C14 H14C 0.9600

loop_
_geom_torsion_atom_site_label_1
_geom_torsion_atom_site_label_2
_geom_torsion_atom_site_label_3
_geom_torsion_atom_site_label_4
_geom_torsion
C8 C1 C9 C10 -38.7(3)
C2 C1 C9 C10 136.1(2)
C8 C1 C9 C15 89.2(3)
C2 C1 C9 C15 -96.0(3)
C8 N1 C7 C6 -176.5(2)
C8 N1 C7 C2 2.0(3)
C4 C3 C2 C7 1.7(3)
C4 C3 C2 C1 -176.9(2)
N1 C7 C2 C3 179.6(2)
C6 C7 C2 C3 -1.8(3)
N1 C7 C2 C1 -1.5(2)
C6 C7 C2 C1 177.1(2)
C8 C1 C2 C3 179.1(2)
C9 C1 C2 C3 3.4(4)
C8 C1 C2 C7 0.4(2)
C9 C1 C2 C7 -175.33(19)
C2 C3 C4 C5 0.0(3)
N1 C7 C6 C5 178.4(2)
C2 C7 C6 C5 0.1(3)
C2 C1 C8 N1 0.9(3)
C9 C1 C8 N1 176.5(2)
C7 N1 C8 C1 -1.8(3)
C1 C9 C10 C11 -165.52(18)
C15 C9 C10 C11 65.7(2)
C1 C9 C10 C12 -45.2(2)
C15 C9 C10 C12 -174.0(2)
C7 C6 C5 C4 1.8(3)
C7 C6 C5 Cl01 -175.96(17)
C3 C4 C5 C6 -1.9(4)
C3 C4 C5 Cl01 175.92(18)
C14 O1 C11 O2 3.0(4)
C14 O1 C11 C10 -174.6(2)
C12 C10 C11 O2 -106.8(3)
C9 C10 C11 O2 16.8(3)
C12 C10 C11 O1 70.7(2)
C9 C10 C11 O1 -165.69(19)
C11 C10 C12 O3 -111.4(3)
C9 C10 C12 O3 125.1(3)
C11 C10 C12 C13 68.3(3)
C9 C10 C12 C13 -55.2(3)
C1 C9 C15 C17 -57.3(3)
C10 C9 C15 C17 69.7(3)
C1 C9 C15 C16 68.9(3)
C10 C9 C15 C16 -164.0(2)
